data_4134872
loop_
_publ_author_name
'Shi, Chao'
'Ma, Jia-Jun'
'Jiang, Jia-Ying'
'Hua, Miao-Miao'
'Xu, Qi'
'Yu, Hui'
'Zhang, Yi'
'Ye, Heng-Yun'

_publ_section_title
;
 Large Piezoelectric Response in Hybrid Rare-Earth Double Perovskite
 Relaxor Ferroelectrics.
;
_journal_issue 21
_journal_name_full 'Journal of the American Chemical Society'
_journal_page_first 9634
_journal_page_last 9641
_journal_paper_doi 10.1021/jacs.0c00480
_journal_volume 142
_journal_year 2020
_chemical_absolute_configuration syn
_chemical_formula_sum 'C16 H36 La N9 O20'
_chemical_formula_weight 813.45
_space_group_crystal_system cubic
_space_group_IT_number 198
_space_group_name_Hall 'P 2ac 2ab 3'
_space_group_name_H-M_alt 'P 21 3'
_atom_sites_solution_hydrogens mixed
_audit_creation_method SHELXL-2017/1
_cell_angle_alpha 90
_cell_angle_beta 90
_cell_angle_gamma 90
_cell_formula_units_Z 4
_cell_length_a 14.54790(10)
_cell_length_b 14.54790(10)
_cell_length_c 14.54790(10)
_cell_measurement_reflns_used 9873
_cell_measurement_temperature 353(2)
_cell_measurement_theta_max 31.8300
_cell_measurement_theta_min 1.9790
_cell_volume 3078.94(4)
_computing_structure_refinement 'SHELXL-2017/1 (Sheldrick, 2017)'
_diffrn_ambient_temperature 353(2)
_diffrn_measured_fraction_theta_full 1.000
_diffrn_measured_fraction_theta_max 0.912
_diffrn_measurement_device_type 'RIGAKU SYNERGE'
_diffrn_radiation_type MoK\a
_diffrn_radiation_wavelength 0.71073
_diffrn_reflns_av_R_equivalents 0.0232
_diffrn_reflns_av_unetI/netI 0.0156
_diffrn_reflns_Laue_measured_fraction_full 1.000
_diffrn_reflns_Laue_measured_fraction_max 0.912
_diffrn_reflns_limit_h_max 20
_diffrn_reflns_limit_h_min -19
_diffrn_reflns_limit_k_max 16
_diffrn_reflns_limit_k_min -19
_diffrn_reflns_limit_l_max 16
_diffrn_reflns_limit_l_min -20
_diffrn_reflns_number 17089
_diffrn_reflns_point_group_measured_fraction_full 1.000
_diffrn_reflns_point_group_measured_fraction_max 0.866
_diffrn_reflns_theta_full 25.242
_diffrn_reflns_theta_max 31.633
_diffrn_reflns_theta_min 1.980
_exptl_absorpt_coefficient_mu 1.485
_exptl_absorpt_correction_T_max 1.00000
_exptl_absorpt_correction_T_min 0.66592
_exptl_absorpt_correction_type multi-scan
_exptl_crystal_colour COLORLESS
_exptl_crystal_density_diffrn 1.755
_exptl_crystal_description BLOCK
_exptl_crystal_F_000 1648
_exptl_crystal_size_max 0.16
_exptl_crystal_size_mid 0.11
_exptl_crystal_size_min 0.10
_refine_diff_density_max 0.821
_refine_diff_density_min -0.816
_refine_diff_density_rms 0.155
_refine_ls_abs_structure_details
;
 Flack x determined using 1022 quotients [(I+)-(I-)]/[(I+)+(I-)]
 (Parsons, Flack and Wagner, Acta Cryst. B69 (2013) 249-259).
;
_refine_ls_abs_structure_Flack -0.003(9)
_refine_ls_extinction_method none
_refine_ls_goodness_of_fit_ref 1.088
_refine_ls_hydrogen_treatment constr
_refine_ls_matrix_type full
_refine_ls_number_parameters 142
_refine_ls_number_reflns 3027
_refine_ls_number_restraints 0
_refine_ls_restrained_S_all 1.088
_refine_ls_R_factor_all 0.0558
_refine_ls_R_factor_gt 0.0489
_refine_ls_shift/su_max 0.001
_refine_ls_shift/su_mean 0.000
_refine_ls_structure_factor_coef Fsqd
_refine_ls_weighting_details 'w=1/[\s^2^(Fo^2^)+(0.1000P)^2^] where P=(Fo^2^+2Fc^2^)/3'
_refine_ls_weighting_scheme calc
_refine_ls_wR_factor_gt 0.1298
_refine_ls_wR_factor_ref 0.1355
_reflns_Friedel_coverage 0.725
_reflns_Friedel_fraction_full 1.000
_reflns_Friedel_fraction_max 0.810
_reflns_number_gt 2630
_reflns_number_total 3027
_reflns_threshold_expression 'I > 2\s(I)'
_cod_data_source_file ja0c00480_si_002.cif
_cod_data_source_block (RM3HQ)2NH4La(NO3)6-T353K
_cod_depositor_comments
;
The following automatic conversions were performed:

data item '_chemical_absolute_configuration' value 'SYN' was changed
to 'syn' in accordance with the
/home/data/users/saulius/crontab/automatic-downloads/rss-feeds/ACS/lib/dictionaries/cif_core.dic
dictionary named 'cif_core.dic' version 2.4.2 last updated on
2011-04-26.

Automatic conversion script
Id: cif_fix_values 7556 2019-12-06 15:28:31Z antanas 

 Adding full bibliography for 4134868--4134872.cif.
;
_cod_original_cell_volume 3078.94(6)
_cod_database_code 4134872
_shelx_shelxl_version_number 2017/1
_shelx_space_group_comment
;
The symmetry employed for this shelxl refinement is uniquely defined
by the following loop, which should always be used as a source of
symmetry information in preference to the above space-group names.
They are only intended as comments.
;

loop_
_space_group_symop_operation_xyz
'x, y, z'
'-x+1/2, -y, z+1/2'
'-x, y+1/2, -z+1/2'
'x+1/2, -y+1/2, -z'
'z, x, y'
'z+1/2, -x+1/2, -y'
'-z+1/2, -x, y+1/2'
'-z, x+1/2, -y+1/2'
'y, z, x'
'-y, z+1/2, -x+1/2'
'y+1/2, -z+1/2, -x'
'-y+1/2, -z, x+1/2'

loop_
_atom_site_label
_atom_site_type_symbol
_atom_site_fract_x
_atom_site_fract_y
_atom_site_fract_z
_atom_site_U_iso_or_equiv
_atom_site_adp_type
_atom_site_occupancy
_atom_site_site_symmetry_order
_atom_site_calc_flag
_atom_site_refinement_flags_posn
_atom_site_refinement_flags_adp
_atom_site_refinement_flags_occupancy
_atom_site_disorder_assembly
_atom_site_disorder_group
La01 La 0.52215(2) 0.02215(2) 0.47785(2) 0.05503(19) Uani 1 3 d S T P . .
O003 O 0.5179(8) -0.1500(4) 0.5419(4) 0.0858(14) Uani 1 1 d . . . . .
O004 O 0.5249(8) 0.1933(3) 0.4115(4) 0.0850(12) Uani 1 1 d . . . . .
O005 O 0.5115(7) -0.1411(4) 0.3958(4) 0.0861(16) Uani 1 1 d . . . . .
O006 O 0.5295(7) 0.1845(4) 0.5590(4) 0.0862(13) Uani 1 1 d . . . . .
N008 N 0.5271(4) 0.2334(4) 0.4889(5) 0.0765(14) Uani 1 1 d . . . . .
O009 O 0.5267(6) 0.3171(4) 0.4939(6) 0.117(2) Uani 1 1 d . . . . .
N00A N 0.5108(4) -0.1907(4) 0.4668(5) 0.0794(15) Uani 1 1 d . . . . .
O00B O 0.5067(7) -0.2730(4) 0.4615(7) 0.132(3) Uani 1 1 d . . . . .
N9 N 0.5225(4) 0.5225(4) 0.5225(4) 0.087(3) Uani 1 3 d S T P . .
N007 N 0.7814(5) 0.2186(5) 0.7186(5) 0.070(2) Uani 1 3 d S T P . .
C00C C 0.7121(8) 0.2688(9) 0.6602(6) 0.102(3) Uani 1 1 d . . . . .
H00D H 0.743656 0.307260 0.615751 0.122 Uiso 1 1 calc R U . . .
H00E H 0.674576 0.224925 0.626885 0.122 Uiso 1 1 calc R U . . .
C00D C 0.6787(5) 0.3213(5) 0.8213(5) 0.116(7) Uani 1 3 d S T P . .
H00M H 0.639804 0.360196 0.860195 0.139 Uiso 1 3 calc R U P . .
C00E C 0.6528(8) 0.3267(8) 0.7200(9) 0.107(3) Uani 1 1 d . . . . .
H00F H 0.590790 0.300760 0.715336 0.129 Uiso 1 1 calc R U . . .
C00G C 0.8373(7) 0.1627(7) 0.6627(7) 0.141(9) Uani 1 3 d S T P . .
H00A H 0.881094 0.129200 0.698840 0.212 Uiso 1 1 d R U . . .
O10 O 0.646(3) 0.4163(19) 0.690(3) 0.182(16) Uani 0.3333 1 d . . P . .
C00F C 0.6258(11) -0.296(3) 0.7021(9) 0.43(3) Uani 1 1 d . . . . .
C00H C 0.6832(11) -0.2254(18) 0.769(2) 0.190(10) Uani 1 1 d . . . . .
O11 O 0.643(2) -0.200(2) 0.838(2) 0.160(13) Uani 0.3333 1 d . . P . .

loop_
_atom_site_aniso_label
_atom_site_aniso_U_11
_atom_site_aniso_U_22
_atom_site_aniso_U_33
_atom_site_aniso_U_23
_atom_site_aniso_U_13
_atom_site_aniso_U_12
La01 0.05503(19) 0.05503(19) 0.05503(19) 0.00063(12) 0.00063(12) -0.00063(12)
O003 0.101(4) 0.074(2) 0.082(3) 0.011(2) 0.010(4) 0.006(3)
O004 0.096(3) 0.070(2) 0.090(3) 0.009(2) 0.000(4) -0.009(3)
O005 0.102(5) 0.070(2) 0.086(3) -0.007(2) -0.005(3) -0.003(3)
O006 0.094(4) 0.077(3) 0.087(3) -0.013(3) -0.005(3) 0.003(3)
N008 0.072(3) 0.061(3) 0.097(4) -0.013(3) -0.007(4) -0.004(2)
O009 0.137(6) 0.059(2) 0.156(6) -0.015(3) -0.012(6) -0.012(3)
N00A 0.076(3) 0.056(2) 0.105(4) 0.002(3) 0.002(3) -0.004(2)
O00B 0.173(8) 0.061(3) 0.163(7) -0.001(4) -0.009(7) 0.003(4)
N9 0.087(3) 0.087(3) 0.087(3) -0.009(3) -0.009(3) -0.009(3)
N007 0.070(2) 0.070(2) 0.070(2) 0.003(2) -0.003(2) -0.003(2)
C00C 0.110(6) 0.131(7) 0.064(4) 0.000(4) -0.024(4) 0.034(6)
C00D 0.116(7) 0.116(7) 0.116(7) -0.039(5) 0.039(5) 0.039(5)
C00E 0.099(6) 0.103(6) 0.119(7) 0.002(6) -0.009(6) 0.030(5)
C00G 0.141(9) 0.141(9) 0.141(9) -0.044(7) 0.044(7) 0.044(7)
O10 0.27(4) 0.113(16) 0.17(3) 0.061(18) 0.10(3) 0.06(2)
C00F 0.102(9) 1.10(10) 0.092(8) 0.14(2) -0.006(7) 0.15(2)
C00H 0.116(9) 0.23(2) 0.228(19) -0.154(18) -0.032(12) 0.013(12)
O11 0.20(3) 0.15(2) 0.134(19) -0.08(2) -0.07(2) 0.08(2)

loop_
_atom_type_symbol
_atom_type_description
_atom_type_scat_dispersion_real
_atom_type_scat_dispersion_imag
_atom_type_scat_source
C C 0.0033 0.0016 'International Tables Vol C Tables 4.2.6.8 and 6.1.1.4'
N N 0.0061 0.0033 'International Tables Vol C Tables 4.2.6.8 and 6.1.1.4'
O O 0.0106 0.0060 'International Tables Vol C Tables 4.2.6.8 and 6.1.1.4'
La La -0.2871 2.4523 'International Tables Vol C Tables 4.2.6.8 and 6.1.1.4'
H H 0.0000 0.0000 'International Tables Vol C Tables 4.2.6.8 and 6.1.1.4'

loop_
_geom_angle_atom_site_label_1
_geom_angle_atom_site_label_2
_geom_angle_atom_site_label_3
_geom_angle
_geom_angle_site_symmetry_1
_geom_angle_site_symmetry_3
_geom_angle_publ_flag
O006 La01 O006 112.41(16) 8_645 11_556 ?
O006 La01 O006 112.41(16) 8_645 . ?
O006 La01 O006 112.41(16) 11_556 . ?
O006 La01 O005 179.0(4) 8_645 8_645 ?
O006 La01 O005 67.0(3) 11_556 8_645 ?
O006 La01 O005 68.6(3) . 8_645 ?
O006 La01 O005 68.6(3) 8_645 11_556 ?
O006 La01 O005 179.0(4) 11_556 11_556 ?
O006 La01 O005 67.0(3) . 11_556 ?
O005 La01 O005 111.96(15) 8_645 11_556 ?
O006 La01 O005 67.0(3) 8_645 . ?
O006 La01 O005 68.6(3) 11_556 . ?
O006 La01 O005 179.0(4) . . ?
O005 La01 O005 111.96(15) 8_645 . ?
O005 La01 O005 111.96(15) 11_556 . ?
O006 La01 O004 69.3(3) 8_645 . ?
O006 La01 O004 112.9(2) 11_556 . ?
O006 La01 O004 47.76(18) . . ?
O005 La01 O004 111.7(2) 8_645 . ?
O005 La01 O004 67.5(3) 11_556 . ?
O005 La01 O004 132.10(18) . . ?
O006 La01 O004 112.9(2) 8_645 11_556 ?
O006 La01 O004 47.76(18) 11_556 11_556 ?
O006 La01 O004 69.3(3) . 11_556 ?
O005 La01 O004 67.5(3) 8_645 11_556 ?
O005 La01 O004 132.10(18) 11_556 11_556 ?
O005 La01 O004 111.7(2) . 11_556 ?
O004 La01 O004 69.1(3) . 11_556 ?
O006 La01 O004 47.76(18) 8_645 8_645 ?
O006 La01 O004 69.3(3) 11_556 8_645 ?
O006 La01 O004 112.9(2) . 8_645 ?
O005 La01 O004 132.10(18) 8_645 8_645 ?
O005 La01 O004 111.7(2) 11_556 8_645 ?
O005 La01 O004 67.5(3) . 8_645 ?
O004 La01 O004 69.1(3) . 8_645 ?
O004 La01 O004 69.1(3) 11_556 8_645 ?
O006 La01 O003 67.4(3) 8_645 11_556 ?
O006 La01 O003 133.0(2) 11_556 11_556 ?
O006 La01 O003 109.8(2) . 11_556 ?
O005 La01 O003 112.3(2) 8_645 11_556 ?
O005 La01 O003 47.08(18) 11_556 11_556 ?
O005 La01 O003 69.2(3) . 11_556 ?
O004 La01 O003 110.3(2) . 11_556 ?
O004 La01 O003 179.1(3) 11_556 11_556 ?
O004 La01 O003 111.4(2) 8_645 11_556 ?
O006 La01 O003 133.0(2) 8_645 8_645 ?
O006 La01 O003 109.8(2) 11_556 8_645 ?
O006 La01 O003 67.4(3) . 8_645 ?
O005 La01 O003 47.08(18) 8_645 8_645 ?
O005 La01 O003 69.2(3) 11_556 8_645 ?
O005 La01 O003 112.3(2) . 8_645 ?
O004 La01 O003 111.4(2) . 8_645 ?
O004 La01 O003 110.3(2) 11_556 8_645 ?
O004 La01 O003 179.1(3) 8_645 8_645 ?
O003 La01 O003 69.1(3) 11_556 8_645 ?
O006 La01 O003 109.8(2) 8_645 . ?
O006 La01 O003 67.4(3) 11_556 . ?
O006 La01 O003 133.0(2) . . ?
O005 La01 O003 69.2(3) 8_645 . ?
O005 La01 O003 112.3(2) 11_556 . ?
O005 La01 O003 47.08(18) . . ?
O004 La01 O003 179.1(3) . . ?
O004 La01 O003 111.4(2) 11_556 . ?
O004 La01 O003 110.3(2) 8_645 . ?
O003 La01 O003 69.1(3) 11_556 . ?
O003 La01 O003 69.1(3) 8_645 . ?
N00A O003 La01 98.1(4) . . ?
N008 O004 La01 96.2(4) . . ?
N00A O005 La01 98.3(4) . . ?
N008 O006 La01 98.3(4) . . ?
O009 N008 O006 121.5(7) . . ?
O009 N008 O004 120.8(7) . . ?
O006 N008 O004 117.7(5) . . ?
O00B N00A O003 122.2(8) . . ?
O00B N00A O005 121.3(9) . . ?
O003 N00A O005 116.4(5) . . ?
C00G N007 C00C 109.9(5) . . ?
C00G N007 C00C 109.9(5) . 7_665 ?
C00C N007 C00C 109.0(6) . 7_665 ?
C00G N007 C00C 109.9(5) . 10_646 ?
C00C N007 C00C 109.0(6) . 10_646 ?
C00C N007 C00C 109.0(6) 7_665 10_646 ?
C00E C00C N007 109.4(7) . . ?
C00E C00C H00D 109.8 . . ?
N007 C00C H00D 109.8 . . ?
C00E C00C H00E 109.8 . . ?
N007 C00C H00E 109.8 . . ?
H00D C00C H00E 108.2 . . ?
C00E C00D C00E 106.1(6) . 7_665 ?
C00E C00D C00E 106.1(6) . 10_646 ?
C00E C00D C00E 106.1(6) 7_665 10_646 ?
C00E C00D H00M 112.7 . . ?
C00E C00D H00M 112.7 7_665 . ?
C00E C00D H00M 112.7 10_646 . ?
O10 C00E C00C 112.9(16) . . ?
O10 C00E C00D 112(2) . . ?
C00C C00E C00D 113.2(8) . . ?
O10 C00E H00F 106.0 . . ?
C00C C00E H00F 106.0 . . ?
C00D C00E H00F 106.0 . . ?
N007 C00G H00A 111.1 . . ?
N007 C00G H00A 111.068(1) . 7_665 ?
H00A C00G H00A 107.8 . 7_665 ?
N007 C00G H00A 111.068(2) . 10_646 ?
H00A C00G H00A 107.8 . 10_646 ?
H00A C00G H00A 107.8 7_665 10_646 ?
C00F C00F C00F 60.000(2) 5_546 9_645 ?
C00F C00F C00H 94.6(13) 5_546 . ?
C00F C00F C00H 93.3(11) 9_645 . ?
O11 C00H C00F 116(2) . . ?
O11 C00H C00H 121(4) . 5_546 ?
C00F C00H C00H 85.5(13) . 5_546 ?
O11 C00H C00H 158(2) . 9_645 ?
C00F C00H C00H 86.5(9) . 9_645 ?
C00H C00H C00H 59.999(3) 5_546 9_645 ?

loop_
_geom_bond_atom_site_label_1
_geom_bond_atom_site_label_2
_geom_bond_distance
_geom_bond_site_symmetry_2
_geom_bond_publ_flag
La01 O006 2.642(5) 8_645 ?
La01 O006 2.642(5) 11_556 ?
La01 O006 2.642(5) . ?
La01 O005 2.662(5) 8_645 ?
La01 O005 2.662(5) 11_556 ?
La01 O005 2.662(5) . ?
La01 O004 2.671(5) . ?
La01 O004 2.671(5) 11_556 ?
La01 O004 2.671(5) 8_645 ?
La01 O003 2.673(5) 11_556 ?
La01 O003 2.673(5) 8_645 ?
La01 O003 2.673(5) . ?
O003 N00A 1.247(9) . ?
O004 N008 1.269(8) . ?
O005 N00A 1.260(9) . ?
O006 N008 1.244(9) . ?
N008 O009 1.220(8) . ?
N00A O00B 1.201(9) . ?
N007 C00G 1.410(19) . ?
N007 C00C 1.508(9) . ?
N007 C00C 1.508(10) 7_665 ?
N007 C00C 1.508(9) 10_646 ?
C00C C00E 1.487(15) . ?
C00C H00D 0.9700 . ?
C00C H00E 0.9700 . ?
C00D C00E 1.523(13) . ?
C00D C00E 1.523(13) 7_665 ?
C00D C00E 1.523(13) 10_646 ?
C00D H00M 0.9800 . ?
C00E O10 1.38(3) . ?
C00E H00F 0.9800 . ?
C00G H00A 0.9587 . ?
C00G H00A 0.9587 7_665 ?
C00G H00A 0.9587 10_646 ?
C00F C00F 1.60(4) 5_546 ?
C00F C00F 1.60(4) 9_645 ?
C00F C00H 1.64(4) . ?
C00H O11 1.23(4) . ?
C00H C00H 1.82(3) 5_546 ?
C00H C00H 1.82(3) 9_645 ?

loop_
_geom_torsion_atom_site_label_1
_geom_torsion_atom_site_label_2
_geom_torsion_atom_site_label_3
_geom_torsion_atom_site_label_4
_geom_torsion
_geom_torsion_site_symmetry_1
_geom_torsion_site_symmetry_2
_geom_torsion_site_symmetry_3
_geom_torsion_site_symmetry_4
_geom_torsion_publ_flag
La01 O006 N008 O009 178.1(7) . . . . ?
La01 O006 N008 O004 -1.7(7) . . . . ?
La01 O004 N008 O009 -178.1(7) . . . . ?
La01 O004 N008 O006 1.7(7) . . . . ?
La01 O003 N00A O00B 179.7(8) . . . . ?
La01 O003 N00A O005 2.2(7) . . . . ?
La01 O005 N00A O00B -179.7(8) . . . . ?
La01 O005 N00A O003 -2.2(7) . . . . ?
C00G N007 C00C C00E 179.3(8) . . . . ?
C00C N007 C00C C00E -60.2(10) 7_665 . . . ?
C00C N007 C00C C00E 58.8(11) 10_646 . . . ?
N007 C00C C00E O10 130(3) . . . . ?
N007 C00C C00E C00D 1.2(15) . . . . ?
C00E C00D C00E O10 -74(2) 7_665 . . . ?
C00E C00D C00E O10 174(2) 10_646 . . . ?
C00E C00D C00E C00C 55.5(11) 7_665 . . . ?
C00E C00D C00E C00C -57.0(11) 10_646 . . . ?
C00F C00F C00H O11 -124(3) 5_546 . . . ?
C00F C00F C00H O11 176(3) 9_645 . . . ?
C00F C00F C00H C00H -2(3) 5_546 . . 5_546 ?
C00F C00F C00H C00H -62(3) 9_645 . . 5_546 ?
C00F C00F C00H C00H 58(3) 5_546 . . 9_645 ?
C00F C00F C00H C00H -2(3) 9_645 . . 9_645 ?
